data_7211651
loop_
_publ_author_name
'Huang, Fu-Ping'
'Tian, Jin-Lei'
'Li, Dong-Dong'
'Chen, Gong-Jun'
'Gu, Wen'
'Yan, Shi-Ping'
'Liu, Xin'
'Liao, Dai-Zheng'
'Cheng, Peng'

_publ_section_title
;
 Pillared cobalt--organic framework with an unprecedented
 (3,4,6)-connected architecture showing the coexistence of spin canting
 and long-range magnetic ordering
;
_journal_issue 2
_journal_name_full CrystEngComm
_journal_page_first 395
_journal_paper_doi 10.1039/b911950g
_journal_volume 12
_journal_year 2010
_chemical_formula_sum 'C42 H40 Co2 N14 O15'
_chemical_formula_weight 1098.74
_chemical_name_systematic
;
?
;
_space_group_IT_number 15
_symmetry_cell_setting monoclinic
_symmetry_space_group_name_Hall '-C 2yc'
_symmetry_space_group_name_H-M 'C 1 2/c 1'
_atom_sites_solution_hydrogens geom
_atom_sites_solution_primary direct
_atom_sites_solution_secondary difmap
_audit_creation_method SHELXL-97
_cell_angle_alpha 90.00
_cell_angle_beta 116.37(3)
_cell_angle_gamma 90.00
_cell_formula_units_Z 4
_cell_length_a 28.368(6)
_cell_length_b 11.144(2)
_cell_length_c 16.695(3)
_cell_measurement_temperature 293(2)
_cell_measurement_theta_max 25.00
_cell_measurement_theta_min 1.5
_cell_volume 4729(2)
_computing_structure_refinement 'SHELXL-97 (Sheldrick, 1997)'
_computing_structure_solution 'SHELXS-97 (Sheldrick, 1990)'
_diffrn_ambient_temperature 293(2)
_diffrn_measured_fraction_theta_full 0.993
_diffrn_measured_fraction_theta_max 0.993
_diffrn_radiation_monochromator graphite
_diffrn_radiation_source 'fine-focus sealed tube'
_diffrn_radiation_type MoK\a
_diffrn_radiation_wavelength 0.71073
_diffrn_reflns_av_R_equivalents 0.0728
_diffrn_reflns_av_sigmaI/netI 0.0554
_diffrn_reflns_limit_h_max 33
_diffrn_reflns_limit_h_min -33
_diffrn_reflns_limit_k_max 13
_diffrn_reflns_limit_k_min -13
_diffrn_reflns_limit_l_max 19
_diffrn_reflns_limit_l_min -19
_diffrn_reflns_number 18638
_diffrn_reflns_theta_full 25.00
_diffrn_reflns_theta_max 25.00
_diffrn_reflns_theta_min 3.02
_exptl_absorpt_coefficient_mu 0.786
_exptl_absorpt_correction_T_max 0.910
_exptl_absorpt_correction_T_min 0.673
_exptl_absorpt_correction_type multi-scan
_exptl_absorpt_process_details SADABS
_exptl_crystal_density_diffrn 1.543
_exptl_crystal_density_method 'not measured'
_exptl_crystal_F_000 2940
_exptl_crystal_size_max 0.42
_exptl_crystal_size_mid 0.24
_exptl_crystal_size_min 0.14
_refine_diff_density_max 0.674
_refine_diff_density_min -0.455
_refine_diff_density_rms 0.076
_refine_ls_extinction_method none
_refine_ls_goodness_of_fit_ref 1.004
_refine_ls_hydrogen_treatment constr
_refine_ls_matrix_type full
_refine_ls_number_parameters 343
_refine_ls_number_reflns 4127
_refine_ls_number_restraints 36
_refine_ls_restrained_S_all 1.013
_refine_ls_R_factor_all 0.0938
_refine_ls_R_factor_gt 0.0635
_refine_ls_shift/su_max 0.001
_refine_ls_shift/su_mean 0.000
_refine_ls_structure_factor_coef Fsqd
_refine_ls_weighting_details 'calc w=1/[\s^2^(Fo^2^)+(0.0442P)^2^+40.0000P] where P=(Fo^2^+2Fc^2^)/3'
_refine_ls_weighting_scheme calc
_refine_ls_wR_factor_gt 0.1269
_refine_ls_wR_factor_ref 0.1407
_reflns_number_gt 3122
_reflns_number_total 4127
_reflns_threshold_expression >2sigma(I)
_cod_data_source_file b911950g.txt
_cod_data_source_block aa
_cod_depositor_comments
;
The following automatic conversions were performed:

'_symmetry_cell_setting' value 'MONOCLINIC' changed to 'monoclinic'
according to /home/saulius/struct/CIF-dictionaries/cif_core.dic
dictionary named 'cif_core.dic' version 2.4.2 from
2011-04-26.

'_exptl_absorpt_correction_type' value 'MULTI-SCAN'
changed to 'multi-scan' according to
/home/saulius/struct/CIF-dictionaries/cif_core.dic dictionary named
'cif_core.dic' version 2.4.2 from
2011-04-26.

'_refine_ls_hydrogen_treatment' value 'CONSTR' changed
to 'constr' according to
/home/saulius/struct/CIF-dictionaries/cif_core.dic dictionary named
'cif_core.dic' version 2.4.2 from 2011-04-26.

Automatic conversion script
Id: cif_fix_values 1891 2012-01-12 08:04:46Z andrius 
;
_cod_original_sg_symbol_H-M C2/c
_cod_database_code 7211651

loop_
_symmetry_equiv_pos_as_xyz
'x, y, z'
'-x, y, -z+1/2'
'x+1/2, y+1/2, z'
'-x+1/2, y+1/2, -z+1/2'
'-x, -y, -z'
'x, -y, z-1/2'
'-x+1/2, -y+1/2, -z'
'x+1/2, -y+1/2, z-1/2'

loop_
_atom_site_label
_atom_site_type_symbol
_atom_site_fract_x
_atom_site_fract_y
_atom_site_fract_z
_atom_site_U_iso_or_equiv
_atom_site_adp_type
_atom_site_occupancy
_atom_site_symmetry_multiplicity
_atom_site_calc_flag
_atom_site_refinement_flags
_atom_site_disorder_assembly
_atom_site_disorder_group
Co1 Co 0.2500 0.2500 0.0000 0.0163(2) Uani 1 2 d S . .
Co2 Co 0.2500 -0.2500 0.0000 0.0182(2) Uani 1 2 d S . .
C1 C 0.23502(16) -0.0008(4) 0.0715(3) 0.0179(9) Uani 1 1 d . . .
C2 C 0.22978(17) -0.0557(4) 0.1505(3) 0.0187(10) Uani 1 1 d . . .
C3 C 0.26565(17) -0.1420(4) 0.2072(3) 0.0182(10) Uani 1 1 d . . .
C4 C 0.31247(18) -0.1882(4) 0.1962(3) 0.0210(10) Uani 1 1 d . . .
C5 C 0.18955(18) -0.0138(4) 0.1682(3) 0.0226(10) Uani 1 1 d . . .
H5 H 0.1658 0.0429 0.1310 0.027 Uiso 1 1 calc R . .
C6 C 0.18517(18) -0.0577(4) 0.2425(3) 0.0227(10) Uani 1 1 d . . .
C7 C 0.22113(17) -0.1408(4) 0.3004(3) 0.0183(10) Uani 1 1 d . . .
C8 C 0.26101(18) -0.1841(4) 0.2818(3) 0.0222(10) Uani 1 1 d . . .
H8 H 0.2845 -0.2410 0.3189 0.027 Uiso 1 1 calc R . .
C9 C 0.16826(19) -0.0939(4) 0.3562(3) 0.0248(11) Uani 1 1 d . . .
H9 H 0.1523 -0.0893 0.3941 0.030 Uiso 1 1 calc R . .
C10 C 0.35524(19) 0.0878(5) 0.0907(3) 0.0296(12) Uani 1 1 d . . .
H10 H 0.3368 0.0493 0.1176 0.035 Uiso 1 1 calc R . .
C11 C 0.40658(19) 0.0522(5) 0.1156(3) 0.0304(12) Uani 1 1 d . . .
H11 H 0.4219 -0.0077 0.1583 0.037 Uiso 1 1 calc R . .
C12 C 0.43481(18) 0.1070(4) 0.0760(3) 0.0251(11) Uani 1 1 d . . .
C13 C 0.40898(19) 0.1955(5) 0.0132(3) 0.0314(12) Uani 1 1 d . . .
H13 H 0.4260 0.2344 -0.0158 0.038 Uiso 1 1 calc R . .
C14 C 0.35838(19) 0.2251(4) -0.0059(3) 0.0278(12) Uani 1 1 d . . .
H14 H 0.3423 0.2856 -0.0476 0.033 Uiso 1 1 calc R . .
C15 C 0.48956(18) 0.0783(4) 0.0970(3) 0.0265(11) Uani 1 1 d . . .
C16 C 0.56348(19) 0.0912(5) 0.0951(3) 0.0289(12) Uani 1 1 d . . .
C17 C 0.60731(18) 0.1277(4) 0.0757(3) 0.0254(11) Uani 1 1 d . . .
C18 C 0.5989(2) 0.2139(5) 0.0107(4) 0.0382(14) Uani 1 1 d . . .
H18 H 0.5660 0.2497 -0.0195 0.046 Uiso 1 1 calc R . .
C19 C 0.6395(2) 0.2458(5) -0.0086(4) 0.0346(13) Uani 1 1 d . . .
H19 H 0.6333 0.3032 -0.0527 0.042 Uiso 1 1 calc R . .
C20 C 0.69547(19) 0.1156(5) 0.0953(3) 0.0272(11) Uani 1 1 d . . .
H20 H 0.7288 0.0819 0.1249 0.033 Uiso 1 1 calc R . .
C21 C 0.65696(18) 0.0775(5) 0.1181(3) 0.0284(12) Uani 1 1 d . . .
H21 H 0.6642 0.0186 0.1614 0.034 Uiso 1 1 calc R . .
N1 N 0.33033(14) 0.1731(3) 0.0314(2) 0.0207(9) Uani 1 1 d . . .
N2 N 0.51657(15) 0.1434(4) 0.0614(3) 0.0310(10) Uani 1 1 d . . .
N3 N 0.51726(15) -0.0116(4) 0.1492(3) 0.0326(10) Uani 1 1 d . . .
N4 N 0.56443(15) -0.0006(4) 0.1473(3) 0.0327(10) Uani 1 1 d . . .
N5 N 0.68742(15) 0.1984(3) 0.0327(3) 0.0217(9) Uani 1 1 d . . .
N6 N 0.15138(16) -0.0314(4) 0.2796(3) 0.0285(10) Uani 1 1 d . . .
N7 N 0.20942(15) -0.1620(3) 0.3727(2) 0.0208(9) Uani 1 1 d . . .
O1 O 0.23272(12) 0.1115(3) 0.0673(2) 0.0216(7) Uani 1 1 d . . .
O2 O 0.24094(13) -0.0676(3) 0.0159(2) 0.0251(8) Uani 1 1 d . . .
O3 O 0.30619(12) -0.2563(3) 0.1325(2) 0.0288(8) Uani 1 1 d . . .
O4 O 0.35703(14) -0.1623(4) 0.2569(3) 0.0447(10) Uani 1 1 d . . .
O5 O 0.4246(2) 0.6513(5) 0.2848(5) 0.0950(19) Uani 1 1 d U . .
O6 O 0.5000 0.7732(12) 0.2500 0.176(5) Uani 1 2 d SU . .
H6A H 0.5079 0.7512 0.2967 0.211 Uiso 1 1 d R . .
H5A H 0.4200 0.6529 0.2369 0.211 Uiso 1 1 d R . .
H5B H 0.4127 0.7060 0.2941 0.211 Uiso 1 1 d R . .
H7A H 0.5032 0.4083 1.0094 0.211 Uiso 1 1 d R . .
H7B H 0.4631 0.4230 0.9479 0.211 Uiso 1 1 d R . .
H4 H 0.5879 -0.0471 0.1772 0.106 Uiso 1 1 d R . .
H6 H 0.1263 0.0175 0.2600 0.106 Uiso 1 1 d R . .
H8A H -0.0173 0.8644 0.2607 0.387 Uiso 1 1 d R . .
H8B H 0.0712 0.9850 0.4184 0.387 Uiso 1 1 d R . .
O7 O 0.4867(5) 0.3850(14) 0.9633(9) 0.248(6) Uani 1 1 d U . .
O8 O 0.0508(13) 0.983(3) 0.358(2) 0.305(12) Uani 0.578(16) 1 d PU A 1
O8' O -0.004(2) 0.891(4) 0.283(3) 0.310(13) Uani 0.422(16) 1 d PU . 2

loop_
_atom_site_aniso_label
_atom_site_aniso_U_11
_atom_site_aniso_U_22
_atom_site_aniso_U_33
_atom_site_aniso_U_23
_atom_site_aniso_U_13
_atom_site_aniso_U_12
Co1 0.0197(5) 0.0162(4) 0.0163(4) 0.0000(4) 0.0109(4) 0.0002(4)
Co2 0.0196(5) 0.0173(5) 0.0205(5) -0.0017(4) 0.0114(4) -0.0006(4)
C1 0.015(2) 0.017(2) 0.022(2) 0.004(2) 0.0088(18) 0.004(2)
C2 0.023(2) 0.017(2) 0.017(2) -0.0016(19) 0.010(2) -0.0030(19)
C3 0.020(2) 0.020(2) 0.016(2) -0.0030(19) 0.0093(19) -0.0012(19)
C4 0.023(3) 0.018(2) 0.022(3) 0.003(2) 0.010(2) -0.002(2)
C5 0.027(2) 0.020(2) 0.024(2) 0.008(2) 0.013(2) 0.006(2)
C6 0.024(3) 0.022(2) 0.026(3) 0.001(2) 0.015(2) 0.000(2)
C7 0.022(2) 0.017(2) 0.020(2) 0.0016(19) 0.013(2) -0.0012(19)
C8 0.024(3) 0.019(2) 0.022(2) 0.006(2) 0.009(2) 0.004(2)
C9 0.032(3) 0.028(3) 0.022(3) 0.002(2) 0.019(2) 0.003(2)
C10 0.025(3) 0.037(3) 0.033(3) 0.012(2) 0.019(2) 0.003(2)
C11 0.028(3) 0.034(3) 0.034(3) 0.012(2) 0.018(2) 0.008(2)
C12 0.018(2) 0.031(3) 0.028(3) 0.002(2) 0.012(2) 0.004(2)
C13 0.021(3) 0.043(3) 0.037(3) 0.015(3) 0.019(2) 0.008(2)
C14 0.030(3) 0.029(3) 0.029(3) 0.010(2) 0.017(2) 0.009(2)
C15 0.022(3) 0.031(3) 0.031(3) 0.006(2) 0.016(2) 0.005(2)
C16 0.027(3) 0.029(3) 0.035(3) 0.009(2) 0.017(2) 0.006(2)
C17 0.022(2) 0.030(3) 0.029(3) 0.003(2) 0.016(2) 0.002(2)
C18 0.026(3) 0.045(3) 0.048(3) 0.018(3) 0.021(3) 0.012(2)
C19 0.031(3) 0.036(3) 0.043(3) 0.015(3) 0.022(3) 0.004(3)
C20 0.020(2) 0.032(3) 0.030(3) 0.006(2) 0.012(2) 0.002(2)
C21 0.022(3) 0.032(3) 0.033(3) 0.012(2) 0.015(2) 0.003(2)
N1 0.020(2) 0.021(2) 0.023(2) 0.0000(17) 0.0118(17) 0.0012(17)
N2 0.020(2) 0.037(3) 0.041(3) 0.016(2) 0.018(2) 0.0091(19)
N3 0.021(2) 0.044(3) 0.039(2) 0.013(2) 0.0186(19) 0.008(2)
N4 0.019(2) 0.042(3) 0.039(2) 0.015(2) 0.0146(18) 0.008(2)
N5 0.019(2) 0.021(2) 0.026(2) -0.0001(18) 0.0116(18) 0.0003(16)
N6 0.028(2) 0.035(3) 0.030(2) 0.0087(19) 0.0194(19) 0.0095(18)
N7 0.025(2) 0.027(2) 0.0165(19) 0.0046(17) 0.0142(17) 0.0018(18)
O1 0.0303(18) 0.0151(17) 0.0252(17) 0.0022(14) 0.0174(15) 0.0016(14)
O2 0.041(2) 0.0145(17) 0.0288(18) -0.0010(14) 0.0237(16) 0.0021(15)
O3 0.0227(17) 0.039(2) 0.0236(18) -0.0065(17) 0.0095(14) 0.0069(16)
O4 0.024(2) 0.055(3) 0.049(2) -0.028(2) 0.0103(18) -0.0066(18)
O5 0.058(3) 0.053(3) 0.159(5) -0.014(3) 0.035(3) -0.003(3)
O6 0.147(8) 0.180(9) 0.213(10) 0.000 0.091(7) 0.000
O7 0.241(9) 0.244(9) 0.246(9) 0.019(8) 0.096(7) -0.001(7)
O8 0.303(14) 0.299(14) 0.314(14) 0.003(8) 0.140(9) 0.004(8)
O8' 0.308(14) 0.305(14) 0.314(15) 0.007(8) 0.137(9) 0.003(8)

loop_
_atom_type_symbol
_atom_type_description
_atom_type_scat_dispersion_real
_atom_type_scat_dispersion_imag
_atom_type_scat_source
C C 0.0033 0.0016 'International Tables Vol C Tables 4.2.6.8 and 6.1.1.4'
H H 0.0000 0.0000 'International Tables Vol C Tables 4.2.6.8 and 6.1.1.4'
N N 0.0061 0.0033 'International Tables Vol C Tables 4.2.6.8 and 6.1.1.4'
O O 0.0106 0.0060 'International Tables Vol C Tables 4.2.6.8 and 6.1.1.4'
Co Co 0.3494 0.9721 'International Tables Vol C Tables 4.2.6.8 and 6.1.1.4'

loop_
_geom_angle_atom_site_label_1
_geom_angle_atom_site_label_2
_geom_angle_atom_site_label_3
_geom_angle
_geom_angle_site_symmetry_1
_geom_angle_site_symmetry_3
O1 Co1 O1 180.00 7 .
O1 Co1 N7 87.47(13) 7 6
O1 Co1 N7 92.53(13) . 6
O1 Co1 N7 92.53(13) 7 4
O1 Co1 N7 87.47(13) . 4
N7 Co1 N7 180.00 6 4
O1 Co1 N1 87.23(13) 7 .
O1 Co1 N1 92.77(13) . .
N7 Co1 N1 95.62(14) 6 .
N7 Co1 N1 84.38(14) 4 .
O1 Co1 N1 92.77(13) 7 7
O1 Co1 N1 87.23(13) . 7
N7 Co1 N1 84.38(14) 6 7
N7 Co1 N1 95.62(14) 4 7
N1 Co1 N1 180.00 . 7
O3 Co2 O3 180.0 . 7_545
O3 Co2 O2 91.31(13) . 7_545
O3 Co2 O2 88.69(13) 7_545 7_545
O3 Co2 O2 88.69(13) . .
O3 Co2 O2 91.31(13) 7_545 .
O2 Co2 O2 180.0 7_545 .
O3 Co2 N5 87.14(14) . 5_655
O3 Co2 N5 92.86(14) 7_545 5_655
O2 Co2 N5 93.78(13) 7_545 5_655
O2 Co2 N5 86.22(13) . 5_655
O3 Co2 N5 92.86(14) . 3_445
O3 Co2 N5 87.14(14) 7_545 3_445
O2 Co2 N5 86.22(13) 7_545 3_445
O2 Co2 N5 93.78(13) . 3_445
N5 Co2 N5 180.00 5_655 3_445
O1 C1 O2 124.8(4) . .
O1 C1 C2 115.3(4) . .
O2 C1 C2 119.9(4) . .
C5 C2 C3 120.3(4) . .
C5 C2 C1 117.2(4) . .
C3 C2 C1 122.4(4) . .
C8 C3 C2 120.2(4) . .
C8 C3 C4 115.6(4) . .
C2 C3 C4 124.1(4) . .
O4 C4 O3 122.5(4) . .
O4 C4 C3 116.7(4) . .
O3 C4 C3 120.6(4) . .
C2 C5 C6 118.8(4) . .
C2 C5 H5 120.6 . .
C6 C5 H5 120.6 . .
N6 C6 C5 132.8(4) . .
N6 C6 C7 105.5(4) . .
C5 C6 C7 121.6(4) . .
C8 C7 C6 119.4(4) . .
C8 C7 N7 131.4(4) . .
C6 C7 N7 109.1(4) . .
C7 C8 C3 119.7(4) . .
C7 C8 H8 120.2 . .
C3 C8 H8 120.2 . .
N7 C9 N6 114.0(4) . .
N7 C9 H9 123.0 . .
N6 C9 H9 123.0 . .
N1 C10 C11 124.8(4) . .
N1 C10 H10 117.6 . .
C11 C10 H10 117.6 . .
C10 C11 C12 118.9(5) . .
C10 C11 H11 120.5 . .
C12 C11 H11 120.5 . .
C11 C12 C13 116.8(4) . .
C11 C12 C15 124.3(4) . .
C13 C12 C15 118.9(4) . .
C14 C13 C12 119.7(5) . .
C14 C13 H13 120.1 . .
C12 C13 H13 120.1 . .
N1 C14 C13 124.5(5) . .
N1 C14 H14 117.7 . .
C13 C14 H14 117.7 . .
N3 C15 N2 113.7(4) . .
N3 C15 C12 125.1(4) . .
N2 C15 C12 121.2(4) . .
N2 C16 N4 109.7(4) . .
N2 C16 C17 124.8(4) . .
N4 C16 C17 125.4(4) . .
C21 C17 C18 117.6(4) . .
C21 C17 C16 122.9(4) . .
C18 C17 C16 119.5(4) . .
C19 C18 C17 119.4(5) . .
C19 C18 H18 120.3 . .
C17 C18 H18 120.3 . .
N5 C19 C18 123.0(5) . .
N5 C19 H19 118.5 . .
C18 C19 H19 118.5 . .
N5 C20 C21 123.3(4) . .
N5 C20 H20 118.3 . .
C21 C20 H20 118.3 . .
C20 C21 C17 119.2(5) . .
C20 C21 H21 120.4 . .
C17 C21 H21 120.4 . .
C10 N1 C14 115.3(4) . .
C10 N1 Co1 126.2(3) . .
C14 N1 Co1 118.2(3) . .
C16 N2 C15 103.5(4) . .
C15 N3 N4 102.6(4) . .
C16 N4 N3 110.5(4) . .
C16 N4 H4 131.2 . .
N3 N4 H4 118.3 . .
C19 N5 C20 117.5(4) . .
C19 N5 Co2 121.9(3) . 3
C20 N5 Co2 120.6(3) . 3
C9 N6 C6 107.0(4) . .
C9 N6 H6 126.2 . .
C6 N6 H6 126.7 . .
C9 N7 C7 104.4(4) . .
C9 N7 Co1 120.4(3) . 4_545
C7 N7 Co1 134.2(3) . 4_545
C1 O1 Co1 138.4(3) . .
C1 O2 Co2 137.5(3) . .
C4 O3 Co2 129.5(3) . .
H5A O5 H5B 108.7 . .
H7B O7 H7A 102.5 . .
H7B O7 H7B 0.0 . .
H7A O7 H7B 102.5 . .
O8' O8 H8B 134.3 . .
O8' O8' O8 100(5) 2 .
O8' O8' H8A 72.3 2 .
O8 O8' H8A 172.1 . .

loop_
_geom_bond_atom_site_label_1
_geom_bond_atom_site_label_2
_geom_bond_distance
_geom_bond_site_symmetry_2
Co1 O1 2.091(3) 7
Co1 O1 2.091(3) .
Co1 N7 2.151(4) 6
Co1 N7 2.151(4) 4
Co1 N1 2.267(4) .
Co1 N1 2.267(4) 7
Co2 O3 2.075(3) .
Co2 O3 2.075(3) 7_545
Co2 O2 2.081(3) 7_545
Co2 O2 2.081(3) .
Co2 N5 2.155(4) 5_655
Co2 N5 2.155(4) 3_445
C1 O1 1.254(5) .
C1 O2 1.257(5) .
C1 C2 1.520(6) .
C2 C5 1.381(6) .
C2 C3 1.414(6) .
C3 C8 1.390(6) .
C3 C4 1.510(6) .
C4 O4 1.253(6) .
C4 O3 1.254(5) .
C5 C6 1.389(6) .
C5 H5 0.9300 .
C6 N6 1.384(6) .
C6 C7 1.399(6) .
C7 C8 1.387(6) .
C7 N7 1.407(5) .
C8 H8 0.9300 .
C9 N7 1.315(6) .
C9 N6 1.344(6) .
C9 H9 0.9300 .
C10 N1 1.327(6) .
C10 C11 1.384(7) .
C10 H10 0.9300 .
C11 C12 1.387(7) .
C11 H11 0.9300 .
C12 C13 1.387(7) .
C12 C15 1.468(6) .
C13 C14 1.366(7) .
C13 H13 0.9300 .
C14 N1 1.340(6) .
C14 H14 0.9300 .
C15 N3 1.331(6) .
C15 N2 1.368(6) .
C16 N2 1.327(6) .
C16 N4 1.337(6) .
C16 C17 1.474(6) .
C17 C21 1.383(7) .
C17 C18 1.388(7) .
C18 C19 1.377(7) .
C18 H18 0.9300 .
C19 N5 1.329(6) .
C19 H19 0.9300 .
C20 N5 1.335(6) .
C20 C21 1.374(6) .
C20 H20 0.9300 .
C21 H21 0.9300 .
N3 N4 1.358(5) .
N4 H4 0.8158 .
N5 Co2 2.155(4) 3
N6 H6 0.8391 .
N7 Co1 2.151(4) 4_545
O5 H5A 0.7502 .
O5 H5B 0.7465 .
O6 H6A 0.7501 .
O7 H7B 0.7364 .
O7 H7A 0.7477 .
O7 H7B 0.7364 .
O8 O8' 1.82(5) .
O8 H8B 0.9132 .
O8' O8' 1.23(8) 2
O8' H8A 0.4957 .

loop_
_geom_torsion_atom_site_label_1
_geom_torsion_atom_site_label_2
_geom_torsion_atom_site_label_3
_geom_torsion_atom_site_label_4
_geom_torsion
_geom_torsion_site_symmetry_1
_geom_torsion_site_symmetry_4
O1 C1 C2 C5 46.9(6) . .
O2 C1 C2 C5 -132.8(4) . .
O1 C1 C2 C3 -130.0(4) . .
O2 C1 C2 C3 50.3(6) . .
C5 C2 C3 C8 -0.7(7) . .
C1 C2 C3 C8 176.1(4) . .
C5 C2 C3 C4 -176.6(4) . .
C1 C2 C3 C4 0.2(7) . .
C8 C3 C4 O4 -62.1(6) . .
C2 C3 C4 O4 113.9(5) . .
C8 C3 C4 O3 112.9(5) . .
C2 C3 C4 O3 -71.1(6) . .
C3 C2 C5 C6 0.1(7) . .
C1 C2 C5 C6 -176.9(4) . .
C2 C5 C6 N6 177.3(5) . .
C2 C5 C6 C7 1.5(7) . .
N6 C6 C7 C8 -179.3(4) . .
C5 C6 C7 C8 -2.5(7) . .
N6 C6 C7 N7 -1.2(5) . .
C5 C6 C7 N7 175.6(4) . .
C6 C7 C8 C3 1.8(7) . .
N7 C7 C8 C3 -175.8(5) . .
C2 C3 C8 C7 -0.2(7) . .
C4 C3 C8 C7 176.0(4) . .
N1 C10 C11 C12 -0.8(8) . .
C10 C11 C12 C13 0.1(7) . .
C10 C11 C12 C15 179.4(5) . .
C11 C12 C13 C14 0.7(8) . .
C15 C12 C13 C14 -178.6(5) . .
C12 C13 C14 N1 -1.0(8) . .
C11 C12 C15 N3 7.4(8) . .
C13 C12 C15 N3 -173.3(5) . .
C11 C12 C15 N2 -174.0(5) . .
C13 C12 C15 N2 5.3(7) . .
N2 C16 C17 C21 174.4(5) . .
N4 C16 C17 C21 -7.2(8) . .
N2 C16 C17 C18 -7.4(8) . .
N4 C16 C17 C18 171.0(5) . .
C21 C17 C18 C19 -0.2(8) . .
C16 C17 C18 C19 -178.5(5) . .
C17 C18 C19 N5 -0.5(9) . .
N5 C20 C21 C17 -1.0(8) . .
C18 C17 C21 C20 0.9(8) . .
C16 C17 C21 C20 179.2(5) . .
C11 C10 N1 C14 0.5(7) . .
C11 C10 N1 Co1 -172.4(4) . .
C13 C14 N1 C10 0.3(7) . .
C13 C14 N1 Co1 173.8(4) . .
O1 Co1 N1 C10 166.4(4) 7 .
O1 Co1 N1 C10 -13.6(4) . .
N7 Co1 N1 C10 -106.4(4) 6 .
N7 Co1 N1 C10 73.6(4) 4 .
N1 Co1 N1 C10 20(77) 7 .
O1 Co1 N1 C14 -6.3(3) 7 .
O1 Co1 N1 C14 173.7(3) . .
N7 Co1 N1 C14 80.8(4) 6 .
N7 Co1 N1 C14 -99.2(4) 4 .
N1 Co1 N1 C14 -153(77) 7 .
N4 C16 N2 C15 0.5(6) . .
C17 C16 N2 C15 179.1(5) . .
N3 C15 N2 C16 -1.0(6) . .
C12 C15 N2 C16 -179.8(5) . .
N2 C15 N3 N4 1.1(6) . .
C12 C15 N3 N4 179.8(5) . .
N2 C16 N4 N3 0.1(6) . .
C17 C16 N4 N3 -178.5(5) . .
C15 N3 N4 C16 -0.7(6) . .
C18 C19 N5 C20 0.5(8) . .
C18 C19 N5 Co2 179.6(4) . 3
C21 C20 N5 C19 0.3(7) . .
C21 C20 N5 Co2 -178.9(4) . 3
N7 C9 N6 C6 -1.7(6) . .
C5 C6 N6 C9 -174.6(5) . .
C7 C6 N6 C9 1.7(5) . .
N6 C9 N7 C7 0.9(5) . .
N6 C9 N7 Co1 171.1(3) . 4_545
C8 C7 N7 C9 178.0(5) . .
C6 C7 N7 C9 0.2(5) . .
C8 C7 N7 Co1 9.8(8) . 4_545
C6 C7 N7 Co1 -168.0(3) . 4_545
O2 C1 O1 Co1 -15.1(7) . .
C2 C1 O1 Co1 165.2(3) . .
O1 Co1 O1 C1 147(100) 7 .
N7 Co1 O1 C1 48.3(5) 6 .
N7 Co1 O1 C1 -131.7(5) 4 .
N1 Co1 O1 C1 -47.5(5) . .
N1 Co1 O1 C1 132.5(5) 7 .
O1 C1 O2 Co2 176.6(3) . .
C2 C1 O2 Co2 -3.8(7) . .
O3 Co2 O2 C1 -47.3(4) . .
O3 Co2 O2 C1 132.7(4) 7_545 .
O2 Co2 O2 C1 57(26) 7_545 .
N5 Co2 O2 C1 -134.5(4) 5_655 .
N5 Co2 O2 C1 45.5(4) 3_445 .
O4 C4 O3 Co2 -145.0(4) . .
C3 C4 O3 Co2 40.3(6) . .
O3 Co2 O3 C4 -37(66) 7_545 .
O2 Co2 O3 C4 -156.3(4) 7_545 .
O2 Co2 O3 C4 23.7(4) . .
N5 Co2 O3 C4 110.0(4) 5_655 .
N5 Co2 O3 C4 -70.0(4) 3_445 .
